data_7244286
loop_
_publ_author_name
'Edkins, Katharina'
'Tweedy, Jane'
'Fung, Stephanie'
'Edkins, Robert M.'

_publ_section_title
;
 Steric influence on solvate formation -- a comparison of resorcylic acid
 and two brominated derivatives
;
_journal_name_full CrystEngComm
_journal_paper_doi 10.1039/D1CE01592C
_journal_year 2022
_chemical_formula_moiety 'C7 H5 Br O4, 0.5(C4 H8 O)'
_chemical_formula_sum 'C9 H9 Br O4.5'
_chemical_formula_weight 269.07
_chemical_name_systematic '5-bromo-resorcylic acid 2-butanone hemisolvate'
_space_group_crystal_system triclinic
_space_group_IT_number 2
_space_group_name_Hall '-P 1'
_space_group_name_H-M_alt 'P -1'
_symmetry_Int_Tables_number 2
_atom_sites_solution_primary iterative
_audit_creation_date 2016-12-19
_audit_creation_method
;
Olex2 1.2
(compiled 2016.11.30 svn.r3356 for OlexSys, GUI svn.r5269)
;
_audit_update_record
;
2021-11-08 deposited with the CCDC.	2022-01-19 downloaded from the CCDC.
;
_cell_angle_alpha 97.214(4)
_cell_angle_beta 91.367(3)
_cell_angle_gamma 98.717(4)
_cell_formula_units_Z 4
_cell_length_a 4.9186(7)
_cell_length_b 14.079(2)
_cell_length_c 14.695(2)
_cell_measurement_reflns_used 3101
_cell_measurement_temperature 120
_cell_measurement_theta_max 23.55
_cell_measurement_theta_min 2.30
_cell_volume 996.9(2)
_computing_cell_refinement 'SAINT v8.37A (Bruker, 2015)'
_computing_data_reduction 'SAINT v8.37A (Bruker, 2015)'
_computing_molecular_graphics 'Olex2 (Dolomanov et al., 2009)'
_computing_publication_material 'Olex2 (Dolomanov et al., 2009)'
_computing_structure_refinement 'olex2.refine (Bourhis et al., 2015)'
_computing_structure_solution 'olex2.solve (Bourhis et al., 2015)'
_diffrn_ambient_temperature 120
_diffrn_detector 'Bruker APEX2 area detector'
_diffrn_detector_area_resol_mean 7.9
_diffrn_detector_type 'CCD area detector'
_diffrn_measured_fraction_theta_full 0.9925
_diffrn_measured_fraction_theta_max 0.9925
_diffrn_measurement_device 'three-circle diffractometer'
_diffrn_measurement_device_type 'Bruker SMART APEX2 area detector'
_diffrn_measurement_method '\w and \f scans'
_diffrn_radiation_monochromator 'mirror optics'
_diffrn_radiation_probe x-ray
_diffrn_radiation_type 'Mo K\a'
_diffrn_radiation_wavelength 0.71073
_diffrn_reflns_av_R_equivalents 0.1417
_diffrn_reflns_av_unetI/netI 0.1487
_diffrn_reflns_limit_h_max 6
_diffrn_reflns_limit_h_min -6
_diffrn_reflns_limit_k_max 16
_diffrn_reflns_limit_k_min -17
_diffrn_reflns_limit_l_max 18
_diffrn_reflns_limit_l_min -18
_diffrn_reflns_number 17196
_diffrn_reflns_theta_full 26.8118
_diffrn_reflns_theta_max 26.81
_diffrn_reflns_theta_min 2.80
_diffrn_source 'microfocus sealed X-ray tube'
_diffrn_source_type 'Incoatec I\ms'
_diffrn_standards_number 0
_exptl_absorpt_coefficient_mu 4.114
_exptl_absorpt_correction_T_max 0.9379
_exptl_absorpt_correction_T_min 0.5929
_exptl_absorpt_correction_type analytical
_exptl_absorpt_process_details
;
SADABS-2014/5 (Bruker,2014/5) was used for absorption correction.
wR2(int) was 0.1118 before and 0.0652 after correction.
The Ratio of minimum to maximum transmission is 0.6322.
The \l/2 correction factor is Not present.
;
_exptl_crystal_colour 'clear colourless'
_exptl_crystal_colour_lustre clear
_exptl_crystal_colour_primary colourless
_exptl_crystal_density_diffrn 1.7926
_exptl_crystal_description prism
_exptl_crystal_F_000 535.2321
_exptl_crystal_recrystallization_method 'crystallised from butanone solution'
_exptl_crystal_size_max 0.196
_exptl_crystal_size_mid 0.127
_exptl_crystal_size_min 0.054
_refine_diff_density_max 1.9541
_refine_diff_density_min -1.6888
_refine_diff_density_rms 0.4464
_refine_ls_d_res_high 0.7878
_refine_ls_d_res_low 7.2824
_refine_ls_goodness_of_fit_ref 1.0368
_refine_ls_hydrogen_treatment constr
_refine_ls_matrix_type full
_refine_ls_number_constraints 31
_refine_ls_number_parameters 269
_refine_ls_number_reflns 4245
_refine_ls_number_restraints 0
_refine_ls_restrained_S_all 1.0368
_refine_ls_R_factor_all 0.1426
_refine_ls_R_factor_gt 0.0627
_refine_ls_shift/su_max 0.0035
_refine_ls_shift/su_mean 0.0001
_refine_ls_structure_factor_coef Fsqd
_refine_ls_weighting_details 'w=1/[\s^2^(Fo^2^)+(0.0076P)^2^+2.1741P] where P=(Fo^2^+2Fc^2^)/3'
_refine_ls_weighting_scheme calc
_refine_ls_wR_factor_gt 0.0740
_refine_ls_wR_factor_ref 0.0897
_reflns_Friedel_coverage 0.0
_reflns_limit_h_max 6
_reflns_limit_h_min -6
_reflns_limit_k_max 17
_reflns_limit_k_min -17
_reflns_limit_l_max 18
_reflns_limit_l_min 0
_reflns_number_gt 2467
_reflns_number_total 4245
_reflns_threshold_expression I>=2u(I)
_cod_data_source_file d1ce01592c2.cif
_cod_data_source_block KE061
_cod_database_code 7244286
_olex2_refinement_description
;
1. Fixed Uiso
 At 1.2 times of:
  All C(H) groups, All C(H,H) groups
 At 1.5 times of:
  All C(H,H,H) groups, All O(H) groups
2.a Secondary CH2 refined with riding coordinates:
 C3S(H3Sa,H3Sb)
2.b Aromatic/amide H refined with riding coordinates:
 C7(H7a), C4(H4a), C14(H14), C11(H11)
2.c Idealised Me refined as rotating group:
 C1S(H1Sa,H1Sb,H1Sc), C4S(H4Sa,H4Sb,H4Sc)
2.d Idealised tetrahedral OH refined as rotating group:
 O3(H3), O4(H4), O8(H8), O1(H1), O7(H7), O5(H5)
;
_olex2_exptl_crystal_mounting_method
'crystal soaked in perfluoro polyether oil and mounted on MiTeGen sample holder directly into the pre-cooled cryostream'
_olex2_submission_special_instructions 'No special instructions were received'

loop_
_space_group_symop_id
_space_group_symop_operation_xyz
1 x,y,z
2 -x,-y,-z

loop_
_atom_site_label
_atom_site_type_symbol
_atom_site_fract_x
_atom_site_fract_y
_atom_site_fract_z
_atom_site_U_iso_or_equiv
_atom_site_adp_type
_atom_site_occupancy
_atom_site_refinement_flags_posn
Br2 Br 0.57633(13) 0.04177(4) 0.83313(4) 0.02574(19) Uani 1.000000 .
Br1 Br -0.09538(13) -0.72962(4) 0.74112(5) 0.0299(2) Uani 1.000000 .
O3 O 0.6485(8) -0.3544(2) 0.7153(3) 0.0222(10) Uani 1.000000 .
O4 O -0.0874(9) -0.5343(3) 0.8525(3) 0.0285(10) Uani 1.000000 .
O2 O 0.8828(8) -0.4432(3) 0.5844(2) 0.0202(9) Uani 1.000000 .
O8 O 0.5768(8) -0.1712(3) 0.7830(2) 0.0190(9) Uani 1.000000 .
O1 O 0.7226(8) -0.5984(3) 0.5331(3) 0.0242(10) Uani 1.000000 .
O7 O -0.1313(8) -0.2398(3) 0.5521(3) 0.0245(10) Uani 1.000000 .
O1S O -0.0847(9) -0.3499(3) 0.9335(3) 0.0411(12) Uani 1.000000 .
O5 O -0.2252(8) 0.0519(3) 0.5862(3) 0.0205(9) Uani 1.000000 .
O6 O -0.3738(8) -0.0970(3) 0.5131(3) 0.0210(9) Uani 1.000000 .
C1 C 0.7188(12) -0.5177(4) 0.5897(4) 0.0195(14) Uani 1.000000 .
C12 C 0.3839(12) -0.1429(4) 0.7302(4) 0.0164(13) Uani 1.000000 .
C14 C 0.1617(11) -0.0121(4) 0.6916(4) 0.0172(13) Uani 1.000000 .
C8 C -0.2170(12) -0.0416(4) 0.5711(4) 0.0186(14) Uani 1.000000 .
C9 C -0.0100(11) -0.0754(4) 0.6252(4) 0.0129(13) Uani 1.000000 .
C2 C 0.5094(11) -0.5234(4) 0.6574(4) 0.0165(13) Uani 1.000000 .
C11 C 0.2204(11) -0.2057(4) 0.6644(4) 0.0159(13) Uani 1.000000 .
C3 C 0.4801(11) -0.4411(4) 0.7178(4) 0.0160(13) Uani 1.000000 .
C5 C 0.1098(12) -0.5280(4) 0.7895(4) 0.0217(14) Uani 1.000000 .
C7 C 0.3295(11) -0.6092(4) 0.6656(4) 0.0199(14) Uani 1.000000 .
C6 C 0.1348(11) -0.6113(4) 0.7303(4) 0.0184(14) Uani 1.000000 .
C2S C -0.2067(13) -0.3028(5) 0.9902(4) 0.0337(17) Uani 1.000000 .
C13 C 0.3513(11) -0.0449(4) 0.7432(4) 0.0173(13) Uani 1.000000 .
C10 C 0.0252(11) -0.1730(4) 0.6132(4) 0.0162(13) Uani 1.000000 .
C4 C 0.2828(11) -0.4424(4) 0.7828(4) 0.0189(14) Uani 1.000000 .
C3S C -0.1270(14) -0.1955(4) 1.0080(4) 0.0372(18) Uani 1.000000 .
C1S C -0.4331(12) -0.3504(5) 1.0422(4) 0.0376(18) Uani 1.000000 .
C4S C 0.0819(14) -0.1500(5) 0.9480(4) 0.0413(19) Uani 1.000000 .
H7a H 0.3435(11) -0.6666(4) 0.6256(4) 0.0239(17) Uiso 1.000000 R
H4a H 0.2657(11) -0.3851(4) 0.8225(4) 0.0227(16) Uiso 1.000000 R
H14 H 0.1448(11) 0.0547(4) 0.7005(4) 0.0206(16) Uiso 1.000000 R
H11 H 0.2426(11) -0.2720(4) 0.6544(4) 0.0191(16) Uiso 1.000000 R
H3 H 0.763(8) -0.3612(11) 0.674(3) 0.0333(15) Uiso 1.000000 GR
H4 H -0.084(9) -0.4799(11) 0.884(3) 0.0427(16) Uiso 1.000000 GR
H8 H 0.605(8) -0.2267(17) 0.761(2) 0.0285(14) Uiso 1.000000 GR
H1 H 0.836(9) -0.5875(10) 0.492(2) 0.0363(15) Uiso 1.000000 GR
H7 H -0.257(8) -0.2147(12) 0.529(3) 0.0368(15) Uiso 1.000000 GR
H5 H -0.346(8) 0.0658(7) 0.551(3) 0.0308(14) Uiso 1.000000 GR
H3Sa H -0.2957(14) -0.1658(4) 1.0023(4) 0.045(2) Uiso 1.000000 R
H3Sb H -0.0556(14) -0.1784(4) 1.0725(4) 0.045(2) Uiso 1.000000 R
H1Sa H -0.405(4) -0.4170(10) 1.047(2) 0.056(3) Uiso 1.000000 GR
H1Sb H -0.433(5) -0.3143(17) 1.1037(10) 0.056(3) Uiso 1.000000 GR
H1Sc H -0.6100(14) -0.351(3) 1.0097(14) 0.056(3) Uiso 1.000000 GR
H4Sa H 0.123(6) -0.0802(6) 0.9681(18) 0.062(3) Uiso 1.000000 GR
H4Sb H 0.251(3) -0.179(2) 0.952(2) 0.062(3) Uiso 1.000000 GR
H4Sc H 0.009(4) -0.161(3) 0.8843(6) 0.062(3) Uiso 1.000000 GR

loop_
_atom_site_aniso_label
_atom_site_aniso_U_11
_atom_site_aniso_U_22
_atom_site_aniso_U_33
_atom_site_aniso_U_12
_atom_site_aniso_U_13
_atom_site_aniso_U_23
Br2 0.0268(4) 0.0180(4) 0.0292(4) 0.0020(3) -0.0037(3) -0.0066(3)
Br1 0.0291(4) 0.0179(4) 0.0408(5) -0.0046(3) 0.0085(3) 0.0055(3)
O3 0.030(3) 0.008(2) 0.030(3) 0.0040(19) 0.014(2) 0.0024(18)
O4 0.031(3) 0.025(2) 0.028(3) 0.002(2) 0.017(2) -0.000(2)
O2 0.023(2) 0.014(2) 0.023(2) 0.0010(19) 0.0102(19) 0.0012(17)
O8 0.022(2) 0.012(2) 0.023(2) 0.0069(19) -0.0005(19) -0.0025(18)
O1 0.030(3) 0.016(2) 0.026(2) 0.0026(19) 0.013(2) -0.0027(18)
O7 0.025(3) 0.013(2) 0.033(3) 0.0028(19) -0.010(2) -0.0042(19)
O1S 0.039(3) 0.039(3) 0.042(3) 0.004(2) 0.016(2) -0.009(2)
O5 0.023(3) 0.012(2) 0.026(3) 0.0023(19) -0.0033(19) 0.0048(18)
O6 0.021(2) 0.015(2) 0.026(2) -0.0002(19) -0.002(2) 0.0035(19)
C1 0.028(4) 0.022(4) 0.012(3) 0.012(3) 0.000(3) 0.004(3)
C12 0.017(3) 0.014(3) 0.018(3) 0.002(3) 0.010(3) 0.002(3)
C14 0.020(3) 0.009(3) 0.022(3) 0.001(3) 0.009(3) 0.000(3)
C8 0.026(4) 0.014(3) 0.018(3) 0.001(3) 0.011(3) 0.009(3)
C9 0.013(3) 0.010(3) 0.018(3) 0.004(3) 0.008(3) 0.008(2)
C2 0.017(3) 0.014(3) 0.020(3) 0.006(3) 0.004(3) 0.003(3)
C11 0.018(3) 0.010(3) 0.021(3) 0.004(3) 0.010(3) 0.002(3)
C3 0.023(3) 0.008(3) 0.017(3) 0.000(3) 0.001(3) 0.002(2)
C5 0.017(3) 0.023(4) 0.026(4) 0.004(3) 0.004(3) 0.005(3)
C7 0.023(4) 0.016(3) 0.021(3) 0.004(3) -0.000(3) -0.000(3)
C6 0.013(3) 0.015(3) 0.027(3) -0.003(3) 0.003(3) 0.006(3)
C2S 0.030(4) 0.046(5) 0.026(4) 0.013(4) -0.002(3) -0.001(3)
C13 0.017(3) 0.013(3) 0.019(3) -0.005(3) 0.002(3) -0.002(2)
C10 0.018(3) 0.013(3) 0.018(3) 0.001(3) 0.005(3) 0.001(3)
C4 0.022(3) 0.016(3) 0.018(3) 0.004(3) 0.003(3) -0.001(3)
C3S 0.043(5) 0.028(4) 0.037(4) 0.005(4) -0.001(4) -0.008(3)
C1S 0.023(4) 0.054(5) 0.036(4) 0.001(4) 0.008(3) 0.007(4)
C4S 0.039(5) 0.044(5) 0.039(4) 0.001(4) 0.000(4) 0.004(4)

loop_
_atom_type_symbol
_atom_type_scat_dispersion_real
_atom_type_scat_dispersion_imag
_atom_type_scat_Cromer_Mann_a1
_atom_type_scat_Cromer_Mann_a2
_atom_type_scat_Cromer_Mann_a3
_atom_type_scat_Cromer_Mann_a4
_atom_type_scat_Cromer_Mann_b1
_atom_type_scat_Cromer_Mann_b2
_atom_type_scat_Cromer_Mann_b3
_atom_type_scat_Cromer_Mann_b4
_atom_type_scat_Cromer_Mann_c
_atom_type_scat_source
_atom_type_scat_dispersion_source
H 0.00000 0.00000 0.49300 0.32291 0.14019 0.04081 10.51090 26.12570 3.14236 57.79970 0.0030380000826 'International Tables Volume C Table 6.1.1.4 (pp. 500-502)' 'Henke, Gullikson and Davis, At. Data and Nucl. Data Tables, 1993, 54, 2'
C 0.00347 0.00161 2.31000 1.02000 1.58860 0.86500 20.84390 10.20750 0.56870 51.65120 0.215599998832 'International Tables Volume C Table 6.1.1.4 (pp. 500-502)' 'Henke, Gullikson and Davis, At. Data and Nucl. Data Tables, 1993, 54, 2'
Br -0.28346 2.55990 17.17890 5.23580 5.63770 3.98510 2.17230 16.57960 0.26090 41.43280 2.95569992065 'International Tables Volume C Table 6.1.1.4 (pp. 500-502)' 'Henke, Gullikson and Davis, At. Data and Nucl. Data Tables, 1993, 54, 2'
O 0.01158 0.00611 3.04850 2.28680 1.54630 0.86700 13.27710 5.70110 0.32390 32.90890 0.250800013542 'International Tables Volume C Table 6.1.1.4 (pp. 500-502)' 'Henke, Gullikson and Davis, At. Data and Nucl. Data Tables, 1993, 54, 2'

loop_
_geom_angle_atom_site_label_1
_geom_angle_atom_site_label_2
_geom_angle_atom_site_label_3
_geom_angle
_geom_angle_site_symmetry_1
_geom_angle_site_symmetry_3
_geom_angle_publ_flag
O1 C1 O2 121.8(5) . . ?
C2 C1 O2 122.8(5) . . ?
C2 C1 O1 115.3(5) . . ?
C11 C12 O8 122.8(5) . . ?
C13 C12 O8 118.0(5) . . ?
C13 C12 C11 119.2(5) . . ?
C13 C14 C9 121.1(5) . . ?
O6 C8 O5 122.1(5) . . ?
C9 C8 O5 115.5(5) . . ?
C9 C8 O6 122.4(5) . . ?
C8 C9 C14 121.5(5) . . ?
C10 C9 C14 117.5(5) . . ?
C10 C9 C8 120.9(5) . . ?
C3 C2 C1 119.9(5) . . ?
C7 C2 C1 122.9(5) . . ?
C7 C2 C3 117.3(5) . . ?
C10 C11 C12 120.3(5) . . ?
C2 C3 O3 121.3(5) . . ?
C4 C3 O3 116.6(5) . . ?
C4 C3 C2 122.1(5) . . ?
C6 C5 O4 118.0(5) . . ?
C4 C5 O4 122.1(5) . . ?
C4 C5 C6 119.9(5) . . ?
C6 C7 C2 121.0(5) . . ?
C5 C6 Br1 120.1(4) . . ?
C7 C6 Br1 119.3(4) . . ?
C7 C6 C5 120.5(5) . . ?
C3S C2S O1S 119.6(6) . . ?
C1S C2S O1S 121.4(6) . . ?
C1S C2S C3S 119.1(6) . . ?
C12 C13 Br2 119.3(4) . . ?
C14 C13 Br2 120.1(4) . . ?
C14 C13 C12 120.6(5) . . ?
C9 C10 O7 122.2(5) . . ?
C11 C10 O7 116.5(5) . . ?
C11 C10 C9 121.3(5) . . ?
C5 C4 C3 119.2(5) . . ?
C4S C3S C2S 117.1(6) . . ?

loop_
_geom_bond_atom_site_label_1
_geom_bond_atom_site_label_2
_geom_bond_distance
_geom_bond_site_symmetry_2
_geom_bond_publ_flag
Br2 C13 1.891(5) . ?
Br1 C6 1.893(5) . ?
O3 C3 1.372(6) . ?
O4 C5 1.358(6) . ?
O2 C1 1.235(6) . ?
O8 C12 1.348(6) . ?
O1 C1 1.324(6) . ?
O7 C10 1.349(6) . ?
O1S C2S 1.225(7) . ?
O5 C8 1.314(6) . ?
O6 C8 1.244(6) . ?
C1 C2 1.450(7) . ?
C12 C11 1.377(7) . ?
C12 C13 1.403(7) . ?
C14 C9 1.405(7) . ?
C14 C13 1.357(7) . ?
C8 C9 1.449(8) . ?
C9 C10 1.400(7) . ?
C2 C3 1.397(7) . ?
C2 C7 1.405(7) . ?
C11 C10 1.374(7) . ?
C3 C4 1.377(7) . ?
C5 C6 1.393(8) . ?
C5 C4 1.382(7) . ?
C7 C6 1.365(7) . ?
C2S C3S 1.490(8) . ?
C2S C1S 1.489(8) . ?
C3S C4S 1.493(8) . ?
